data_7241545
loop_
_publ_author_name
'Chojnacki, Jaros\/law'
'Mo\'nka, Micha\/l'
'Serdiuk, Illia E.'
'Bojarski, Piotr'
'Po\/lo\'nski, Tadeusz'
'Olszewska, Teresa'

_publ_section_title
;
 Copper(i) halide cluster-based coordination polymers modulated by chiral
 ditopic dithiodianthranilide ligands: synthesis, crystal structure and
 photoluminescence
;
_journal_issue 2
_journal_name_full CrystEngComm
_journal_page_first 299
_journal_page_last 307
_journal_paper_doi 10.1039/D0CE01589J
_journal_volume 23
_journal_year 2021
_chemical_formula_moiety 'C28 H22 Cu2 I2 N2 S2'
_chemical_formula_sum 'C28 H22 Cu2 I2 N2 S2'
_chemical_formula_weight 831.47
_space_group_crystal_system monoclinic
_space_group_IT_number 15
_space_group_name_Hall '-I 2ya'
_space_group_name_H-M_alt 'I 1 2/a 1'
_atom_sites_solution_hydrogens geom
_atom_sites_solution_primary dual
_atom_sites_solution_secondary difmap
_audit_creation_date 2020-06-15
_audit_creation_method
;
Olex2 1.2
(compiled 2018.05.29 svn.r3508 for OlexSys, GUI svn.r5506)
;
_audit_update_record
;
2020-07-02 deposited with the CCDC.	2020-11-06 downloaded from the CCDC.
;
_cell_angle_alpha 90
_cell_angle_beta 114.655(4)
_cell_angle_gamma 90
_cell_formula_units_Z 8
_cell_length_a 19.2485(11)
_cell_length_b 16.5225(8)
_cell_length_c 21.3838(11)
_cell_measurement_reflns_used 78720
_cell_measurement_temperature 120
_cell_measurement_theta_max 29.69
_cell_measurement_theta_min 2.10
_cell_volume 6180.8(6)
_computing_cell_refinement 'X-Area Recipe 1.33.0.0 (STOE, 2015)'
_computing_data_collection 'X-Area WinXpose 2.0.22.0 (STOE, 2016)'
_computing_data_reduction 'X-Area Integrate 1.72.0.0 (STOE, 2018) X-Area X-Red32 1.63.4.0 (STOE, 2017)'
_computing_molecular_graphics 'Olex2 (Dolomanov et al., 2009)'
_computing_publication_material 'Olex2 (Dolomanov et al., 2009)'
_computing_structure_refinement 'ShelXL (Sheldrick, 2015)'
_computing_structure_solution 'ShelXT (Sheldrick, 2015)'
_diffrn_ambient_temperature 120.0
_diffrn_detector_area_resol_mean 6.67
_diffrn_measured_fraction_theta_full 1.000
_diffrn_measured_fraction_theta_max 0.988
_diffrn_measurement_device_type 'STOE IPDS 2T'
_diffrn_measurement_method 'rotation method, \w scans'
_diffrn_radiation_type MoK\a
_diffrn_radiation_wavelength 0.71073
_diffrn_reflns_av_R_equivalents 0.0596
_diffrn_reflns_av_unetI/netI 0.0304
_diffrn_reflns_Laue_measured_fraction_full 1.000
_diffrn_reflns_Laue_measured_fraction_max 0.988
_diffrn_reflns_limit_h_max 26
_diffrn_reflns_limit_h_min -26
_diffrn_reflns_limit_k_max 22
_diffrn_reflns_limit_k_min -22
_diffrn_reflns_limit_l_max 29
_diffrn_reflns_limit_l_min -29
_diffrn_reflns_number 42187
_diffrn_reflns_point_group_measured_fraction_full 1.000
_diffrn_reflns_point_group_measured_fraction_max 0.988
_diffrn_reflns_theta_full 25.242
_diffrn_reflns_theta_max 29.292
_diffrn_reflns_theta_min 2.096
_diffrn_source 'GeniX Mo, 0.05 x 0.05 mm2 microfocus'
_exptl_absorpt_coefficient_mu 3.528
_exptl_absorpt_correction_T_max 0.4063
_exptl_absorpt_correction_T_min 0.1749
_exptl_absorpt_correction_type integration
_exptl_absorpt_process_details
'STOE X-Red32, absorption correction by Gaussian integration, analogous to P. Coppens, "The Evaluation of Absorption and Extinction in Single-Crystal Structure Analysis", published in F. R. Ahmed (Editor), "Crystallographic Computing", Munksgaard, Copenhagen (1970), 255 - 270'
_exptl_crystal_colour yellow
_exptl_crystal_colour_primary yellow
_exptl_crystal_density_diffrn 1.787
_exptl_crystal_density_method 'not measured'
_exptl_crystal_description prism
_exptl_crystal_F_000 3200
_exptl_crystal_size_max 0.45
_exptl_crystal_size_mid 0.23
_exptl_crystal_size_min 0.19
_refine_diff_density_max 2.115
_refine_diff_density_min -3.304
_refine_diff_density_rms 0.210
_refine_ls_extinction_method none
_refine_ls_goodness_of_fit_ref 1.090
_refine_ls_hydrogen_treatment constr
_refine_ls_matrix_type full
_refine_ls_number_parameters 326
_refine_ls_number_reflns 8343
_refine_ls_number_restraints 0
_refine_ls_restrained_S_all 1.090
_refine_ls_R_factor_all 0.0600
_refine_ls_R_factor_gt 0.0557
_refine_ls_shift/su_max 0.001
_refine_ls_shift/su_mean 0.000
_refine_ls_structure_factor_coef Fsqd
_refine_ls_weighting_details 'w=1/[\s^2^(Fo^2^)+(0.0937P)^2^+44.3932P] where P=(Fo^2^+2Fc^2^)/3'
_refine_ls_weighting_scheme calc
_refine_ls_wR_factor_gt 0.1558
_refine_ls_wR_factor_ref 0.1590
_reflns_Friedel_coverage 0.000
_reflns_number_gt 7370
_reflns_number_total 8343
_reflns_threshold_expression 'I > 2\s(I)'
_cod_data_source_file d0ce01589j2.cif
_cod_data_source_block 8
_cod_depositor_comments 'Adding full bibliography for 7241541--7241550.cif.'
_cod_database_code 7241545
_shelx_shelxl_version_number 2018/3
_shelx_space_group_comment
;
The symmetry employed for this shelxl refinement is uniquely defined
by the following loop, which should always be used as a source of
symmetry information in preference to the above space-group names.
They are only intended as comments.
;
_shelx_estimated_absorpt_t_max 0.554
_shelx_estimated_absorpt_t_min 0.300
_olex2_refinement_description
;
1. Fixed Uiso
 At 1.2 times of:
  All C(H) groups, All C(H,H) groups
2.a Secondary CH2 refined with riding coordinates:
 C8(H8A,H8B), C22(H22A,H22B)
2.b Aromatic/amide H refined with riding coordinates:
 C3(H3), C4(H4), C5(H5), C6(H6), C10(H10), C11(H11), C12(H12), C13(H13),
 C14(H14), C17(H17), C18(H18), C19(H19), C20(H20), C24(H24), C25(H25), C26(H26),
  C27(H27), C28(H28)
;
_olex2_submission_special_instructions 'No special instructions were received'

loop_
_space_group_symop_operation_xyz
'x, y, z'
'-x+1/2, y, -z'
'x+1/2, y+1/2, z+1/2'
'-x+1, y+1/2, -z+1/2'
'-x, -y, -z'
'x-1/2, -y, z'
'-x+1/2, -y+1/2, -z+1/2'
'x, -y+1/2, z+1/2'

loop_
_atom_site_label
_atom_site_type_symbol
_atom_site_fract_x
_atom_site_fract_y
_atom_site_fract_z
_atom_site_U_iso_or_equiv
_atom_site_adp_type
_atom_site_occupancy
_atom_site_site_symmetry_order
_atom_site_calc_flag
_atom_site_refinement_flags_posn
_atom_site_refinement_flags_adp
_atom_site_refinement_flags_occupancy
_atom_site_disorder_assembly
_atom_site_disorder_group
I1 I 0.23863(2) 0.48315(2) 0.09837(2) 0.02929(10) Uani 1 1 d . . . . .
I2 I 0.37161(2) 0.29370(2) 0.04851(2) 0.02734(10) Uani 1 1 d . . . . .
Cu1 Cu 0.31914(3) 0.35616(4) 0.13142(3) 0.02824(15) Uani 1 1 d . . . . .
Cu2 Cu 0.250000 0.30681(6) 0.500000 0.02978(19) Uani 1 2 d S T P . .
Cu3 Cu 0.250000 0.39612(6) 0.000000 0.0309(2) Uani 1 2 d S T P . .
S1 S 0.34478(8) 0.28067(8) 0.22490(6) 0.0306(3) Uani 1 1 d . . . . .
S2 S 0.20874(7) 0.37554(8) 0.39837(6) 0.0284(2) Uani 1 1 d . . . . .
N1 N 0.3860(2) 0.3079(2) 0.3573(2) 0.0242(7) Uani 1 1 d . . . . .
N2 N 0.2653(2) 0.4467(2) 0.3190(2) 0.0245(7) Uani 1 1 d . . . . .
C1 C 0.3693(3) 0.3394(3) 0.2954(2) 0.0266(9) Uani 1 1 d . . . . .
C2 C 0.3764(3) 0.4281(3) 0.2916(2) 0.0253(9) Uani 1 1 d . . . . .
C3 C 0.4322(3) 0.4611(3) 0.2728(3) 0.0294(9) Uani 1 1 d . . . . .
H3 H 0.466417 0.426408 0.263873 0.035 Uiso 1 1 calc R . . . .
C4 C 0.4373(3) 0.5442(4) 0.2673(3) 0.0342(11) Uani 1 1 d . . . . .
H4 H 0.475851 0.566503 0.255564 0.041 Uiso 1 1 calc R . . . .
C5 C 0.3866(3) 0.5948(3) 0.2787(3) 0.0344(11) Uani 1 1 d . . . . .
H5 H 0.390095 0.651683 0.274236 0.041 Uiso 1 1 calc R . . . .
C6 C 0.3302(3) 0.5632(3) 0.2967(2) 0.0281(9) Uani 1 1 d . . . . .
H6 H 0.295000 0.598037 0.303874 0.034 Uiso 1 1 calc R . . . .
C7 C 0.3264(3) 0.4795(3) 0.3041(2) 0.0271(9) Uani 1 1 d . . . . .
C8 C 0.1878(3) 0.4518(3) 0.2632(2) 0.0277(9) Uani 1 1 d . . . . .
H8A H 0.156251 0.407741 0.269216 0.033 Uiso 1 1 calc R . . . .
H8B H 0.190980 0.442940 0.218688 0.033 Uiso 1 1 calc R . . . .
C9 C 0.1480(3) 0.5325(3) 0.2604(3) 0.0290(10) Uani 1 1 d . . . . .
C10 C 0.1034(3) 0.5649(5) 0.1965(3) 0.0462(15) Uani 1 1 d . . . . .
H10 H 0.098791 0.537651 0.155901 0.055 Uiso 1 1 calc R . . . .
C11 C 0.0650(4) 0.6378(5) 0.1919(4) 0.057(2) Uani 1 1 d . . . . .
H11 H 0.034398 0.660175 0.148057 0.069 Uiso 1 1 calc R . . . .
C12 C 0.0714(4) 0.6775(4) 0.2504(4) 0.0468(15) Uani 1 1 d . . . . .
H12 H 0.044265 0.726533 0.247009 0.056 Uiso 1 1 calc R . . . .
C13 C 0.1172(4) 0.6461(4) 0.3144(4) 0.0433(14) Uani 1 1 d . . . . .
H13 H 0.122472 0.674128 0.354903 0.052 Uiso 1 1 calc R . . . .
C14 C 0.1555(3) 0.5732(4) 0.3192(3) 0.0356(11) Uani 1 1 d . . . . .
H14 H 0.186950 0.551563 0.363174 0.043 Uiso 1 1 calc R . . . .
C15 C 0.2787(3) 0.4116(3) 0.3792(2) 0.0252(9) Uani 1 1 d . . . . .
C16 C 0.3596(3) 0.4057(3) 0.4308(2) 0.0256(9) Uani 1 1 d . . . . .
C17 C 0.3829(3) 0.4469(3) 0.4935(3) 0.0310(10) Uani 1 1 d . . . . .
H17 H 0.347733 0.480339 0.502206 0.037 Uiso 1 1 calc R . . . .
C18 C 0.4577(3) 0.4387(4) 0.5431(3) 0.0363(11) Uani 1 1 d . . . . .
H18 H 0.473560 0.466721 0.585593 0.044 Uiso 1 1 calc R . . . .
C19 C 0.5082(3) 0.3904(4) 0.5307(3) 0.0365(11) Uani 1 1 d . . . . .
H19 H 0.559094 0.385345 0.564757 0.044 Uiso 1 1 calc R . . . .
C20 C 0.4863(3) 0.3484(3) 0.4689(3) 0.0312(10) Uani 1 1 d . . . . .
H20 H 0.521727 0.314696 0.460727 0.037 Uiso 1 1 calc R . . . .
C21 C 0.4114(3) 0.3567(3) 0.4191(2) 0.0249(9) Uani 1 1 d . . . . .
C22 C 0.3791(3) 0.2195(3) 0.3683(2) 0.0242(8) Uani 1 1 d . . . . .
H22A H 0.340620 0.195644 0.325347 0.029 Uiso 1 1 calc R . . . .
H22B H 0.360566 0.212413 0.404673 0.029 Uiso 1 1 calc R . . . .
C23 C 0.4542(3) 0.1740(3) 0.3888(2) 0.0252(9) Uani 1 1 d . . . . .
C24 C 0.5058(3) 0.1935(4) 0.3615(3) 0.0370(12) Uani 1 1 d . . . . .
H24 H 0.494805 0.236206 0.329020 0.044 Uiso 1 1 calc R . . . .
C25 C 0.5742(3) 0.1500(4) 0.3817(3) 0.0351(11) Uani 1 1 d . . . . .
H25 H 0.609363 0.162697 0.362551 0.042 Uiso 1 1 calc R . . . .
C26 C 0.5904(4) 0.0889(4) 0.4295(4) 0.0472(15) Uani 1 1 d . . . . .
H26 H 0.636531 0.058973 0.442905 0.057 Uiso 1 1 calc R . . . .
C27 C 0.5402(4) 0.0710(5) 0.4579(5) 0.066(3) Uani 1 1 d . . . . .
H27 H 0.551930 0.029386 0.491360 0.079 Uiso 1 1 calc R . . . .
C28 C 0.4716(3) 0.1141(4) 0.4376(4) 0.0469(16) Uani 1 1 d . . . . .
H28 H 0.437033 0.101768 0.457477 0.056 Uiso 1 1 calc R . . . .

loop_
_atom_site_aniso_label
_atom_site_aniso_U_11
_atom_site_aniso_U_22
_atom_site_aniso_U_33
_atom_site_aniso_U_23
_atom_site_aniso_U_13
_atom_site_aniso_U_12
I1 0.02693(17) 0.0409(2) 0.01975(16) -0.00064(11) 0.00948(12) 0.00496(12)
I2 0.02395(16) 0.0388(2) 0.02004(16) -0.00146(11) 0.00995(12) 0.00099(11)
Cu1 0.0284(3) 0.0382(3) 0.0177(3) 0.0011(2) 0.0092(2) 0.0008(2)
Cu2 0.0309(4) 0.0400(5) 0.0206(4) 0.000 0.0129(3) 0.000
Cu3 0.0292(4) 0.0453(5) 0.0179(4) 0.000 0.0096(3) 0.000
S1 0.0422(7) 0.0330(6) 0.0172(5) -0.0002(4) 0.0130(5) 0.0033(5)
S2 0.0270(5) 0.0399(7) 0.0216(5) 0.0037(4) 0.0133(4) 0.0008(5)
N1 0.0227(17) 0.030(2) 0.0189(17) -0.0004(14) 0.0081(14) -0.0009(14)
N2 0.0294(19) 0.0254(19) 0.0215(17) 0.0005(14) 0.0134(15) 0.0021(15)
C1 0.025(2) 0.035(3) 0.023(2) 0.0048(18) 0.0136(17) 0.0062(18)
C2 0.024(2) 0.033(2) 0.0170(18) 0.0023(16) 0.0070(16) 0.0009(17)
C3 0.025(2) 0.038(3) 0.024(2) -0.0014(19) 0.0091(17) 0.0010(19)
C4 0.030(2) 0.045(3) 0.029(2) 0.006(2) 0.013(2) -0.007(2)
C5 0.037(3) 0.034(3) 0.032(2) 0.004(2) 0.014(2) -0.004(2)
C6 0.032(2) 0.030(2) 0.023(2) 0.0039(17) 0.0117(18) 0.0033(18)
C7 0.029(2) 0.033(2) 0.019(2) 0.0001(17) 0.0109(17) -0.0024(18)
C8 0.027(2) 0.036(3) 0.022(2) -0.0030(18) 0.0109(17) -0.0036(18)
C9 0.024(2) 0.040(3) 0.025(2) 0.0029(19) 0.0116(18) -0.0008(18)
C10 0.033(3) 0.070(4) 0.034(3) 0.007(3) 0.013(2) 0.018(3)
C11 0.042(3) 0.083(5) 0.050(4) 0.031(4) 0.022(3) 0.033(3)
C12 0.037(3) 0.042(3) 0.070(4) 0.019(3) 0.030(3) 0.012(2)
C13 0.037(3) 0.039(3) 0.064(4) -0.005(3) 0.031(3) 0.001(2)
C14 0.036(3) 0.037(3) 0.033(3) -0.001(2) 0.013(2) 0.004(2)
C15 0.026(2) 0.034(2) 0.0177(19) -0.0027(16) 0.0121(16) 0.0007(17)
C16 0.026(2) 0.032(2) 0.0192(19) 0.0011(17) 0.0101(17) -0.0015(17)
C17 0.036(3) 0.035(3) 0.024(2) -0.0014(18) 0.014(2) -0.004(2)
C18 0.045(3) 0.041(3) 0.020(2) -0.0028(19) 0.010(2) -0.005(2)
C19 0.036(3) 0.042(3) 0.023(2) 0.000(2) 0.004(2) -0.005(2)
C20 0.031(2) 0.037(3) 0.024(2) 0.0004(19) 0.0097(19) -0.002(2)
C21 0.026(2) 0.030(2) 0.0149(18) 0.0003(16) 0.0052(16) -0.0005(17)
C22 0.027(2) 0.028(2) 0.0197(19) 0.0027(16) 0.0118(17) 0.0000(17)
C23 0.025(2) 0.032(2) 0.0191(19) -0.0048(17) 0.0104(16) -0.0015(17)
C24 0.033(3) 0.046(3) 0.038(3) 0.014(2) 0.021(2) 0.011(2)
C25 0.030(2) 0.048(3) 0.034(3) 0.009(2) 0.021(2) 0.011(2)
C26 0.039(3) 0.053(4) 0.057(4) 0.021(3) 0.028(3) 0.021(3)
C27 0.047(4) 0.076(5) 0.091(6) 0.056(5) 0.044(4) 0.029(4)
C28 0.033(3) 0.056(4) 0.062(4) 0.028(3) 0.030(3) 0.011(3)

loop_
_atom_type_symbol
_atom_type_description
_atom_type_scat_dispersion_real
_atom_type_scat_dispersion_imag
_atom_type_scat_source
C C 0.0033 0.0016 'International Tables Vol C Tables 4.2.6.8 and 6.1.1.4'
H H 0.0000 0.0000 'International Tables Vol C Tables 4.2.6.8 and 6.1.1.4'
Cu Cu 0.3201 1.2651 'International Tables Vol C Tables 4.2.6.8 and 6.1.1.4'
I I -0.4742 1.8119 'International Tables Vol C Tables 4.2.6.8 and 6.1.1.4'
N N 0.0061 0.0033 'International Tables Vol C Tables 4.2.6.8 and 6.1.1.4'
S S 0.1246 0.1234 'International Tables Vol C Tables 4.2.6.8 and 6.1.1.4'

loop_
_geom_angle_atom_site_label_1
_geom_angle_atom_site_label_2
_geom_angle_atom_site_label_3
_geom_angle
_geom_angle_site_symmetry_1
_geom_angle_site_symmetry_3
_geom_angle_publ_flag
Cu1 I1 Cu3 61.58(2) . . ?
Cu1 I2 Cu2 89.134(19) . 7 ?
Cu1 I2 Cu3 59.617(15) . . ?
Cu2 I2 Cu3 76.45(3) 7 . ?
I1 Cu1 I2 120.50(2) . . ?
I1 Cu1 Cu3 61.14(2) . . ?
I2 Cu1 Cu3 62.570(19) . . ?
S1 Cu1 I1 126.55(4) . . ?
S1 Cu1 I2 112.75(4) . . ?
S1 Cu1 Cu3 156.64(5) . . ?
I2 Cu2 I2 104.07(4) 7 8 ?
S2 Cu2 I2 125.01(3) . 8 ?
S2 Cu2 I2 92.22(3) 2_556 8 ?
S2 Cu2 I2 125.01(3) 2_556 7 ?
S2 Cu2 I2 92.22(3) . 7 ?
S2 Cu2 S2 120.29(8) . 2_556 ?
I1 Cu3 I1 113.76(4) . 2 ?
I1 Cu3 I2 112.368(10) . . ?
I1 Cu3 I2 112.367(10) 2 2 ?
I1 Cu3 I2 107.431(11) 2 . ?
I1 Cu3 I2 107.430(10) . 2 ?
I1 Cu3 Cu1 57.276(16) . . ?
I1 Cu3 Cu1 144.45(3) 2 . ?
I1 Cu3 Cu1 144.45(3) . 2 ?
I1 Cu3 Cu1 57.272(16) 2 2 ?
I2 Cu3 I2 103.03(4) . 2 ?
Cu1 Cu3 I2 57.814(19) . . ?
Cu1 Cu3 I2 102.81(3) 2 . ?
Cu1 Cu3 I2 102.81(3) . 2 ?
Cu1 Cu3 I2 57.817(19) 2 2 ?
Cu1 Cu3 Cu1 151.06(5) . 2 ?
C1 S1 Cu1 110.76(18) . . ?
C15 S2 Cu2 114.49(17) . . ?
C1 N1 C21 122.6(4) . . ?
C1 N1 C22 122.6(4) . . ?
C21 N1 C22 114.8(4) . . ?
C7 N2 C8 116.2(4) . . ?
C15 N2 C7 121.9(4) . . ?
C15 N2 C8 121.8(4) . . ?
N1 C1 S1 121.7(4) . . ?
N1 C1 C2 117.0(4) . . ?
C2 C1 S1 121.3(3) . . ?
C3 C2 C1 120.0(4) . . ?
C7 C2 C1 120.5(4) . . ?
C7 C2 C3 119.5(5) . . ?
C4 C3 C2 119.9(5) . . ?
C5 C4 C3 120.2(5) . . ?
C4 C5 C6 120.7(5) . . ?
C5 C6 C7 119.1(5) . . ?
C2 C7 N2 120.3(4) . . ?
C2 C7 C6 120.6(5) . . ?
C6 C7 N2 118.9(4) . . ?
N2 C8 C9 113.8(4) . . ?
C10 C9 C8 118.2(5) . . ?
C14 C9 C8 122.0(5) . . ?
C14 C9 C10 119.8(5) . . ?
C9 C10 C11 119.8(6) . . ?
C12 C11 C10 120.3(6) . . ?
C11 C12 C13 120.0(6) . . ?
C12 C13 C14 119.9(6) . . ?
C9 C14 C13 120.2(6) . . ?
N2 C15 S2 122.7(4) . . ?
N2 C15 C16 117.6(4) . . ?
C16 C15 S2 119.7(3) . . ?
C17 C16 C15 119.7(4) . . ?
C21 C16 C15 120.9(4) . . ?
C21 C16 C17 119.3(4) . . ?
C18 C17 C16 119.9(5) . . ?
C19 C18 C17 120.1(5) . . ?
C18 C19 C20 121.2(5) . . ?
C19 C20 C21 118.7(5) . . ?
C16 C21 N1 119.7(4) . . ?
C16 C21 C20 120.8(4) . . ?
C20 C21 N1 119.2(4) . . ?
N1 C22 C23 113.1(4) . . ?
C24 C23 C22 121.7(4) . . ?
C28 C23 C22 118.5(4) . . ?
C28 C23 C24 119.8(5) . . ?
C23 C24 C25 119.9(5) . . ?
C26 C25 C24 119.9(5) . . ?
C27 C26 C25 120.2(5) . . ?
C26 C27 C28 120.1(6) . . ?
C23 C28 C27 120.1(5) . . ?

loop_
_geom_bond_atom_site_label_1
_geom_bond_atom_site_label_2
_geom_bond_distance
_geom_bond_site_symmetry_2
_geom_bond_publ_flag
I1 Cu1 2.5278(7) . ?
I1 Cu3 2.6315(6) . ?
I2 Cu1 2.5926(7) . ?
I2 Cu2 2.6997(7) 7 ?
I2 Cu3 2.7190(7) . ?
Cu1 Cu3 2.6427(6) . ?
Cu1 S1 2.2298(13) . ?
Cu2 S2 2.2811(13) 2_556 ?
Cu2 S2 2.2810(13) . ?
S1 C1 1.686(5) . ?
S2 C15 1.671(5) . ?
N1 C1 1.330(6) . ?
N1 C21 1.449(6) . ?
N1 C22 1.494(6) . ?
N2 C7 1.445(6) . ?
N2 C8 1.473(6) . ?
N2 C15 1.337(6) . ?
C1 C2 1.477(7) . ?
C2 C3 1.405(7) . ?
C2 C7 1.390(7) . ?
C3 C4 1.385(8) . ?
C4 C5 1.383(8) . ?
C5 C6 1.395(7) . ?
C6 C7 1.397(7) . ?
C8 C9 1.526(7) . ?
C9 C10 1.383(8) . ?
C9 C14 1.381(7) . ?
C10 C11 1.394(10) . ?
C11 C12 1.372(11) . ?
C12 C13 1.382(10) . ?
C13 C14 1.393(8) . ?
C15 C16 1.489(6) . ?
C16 C17 1.399(7) . ?
C16 C21 1.387(7) . ?
C17 C18 1.394(8) . ?
C18 C19 1.368(9) . ?
C19 C20 1.393(7) . ?
C20 C21 1.397(7) . ?
C22 C23 1.522(7) . ?
C23 C24 1.384(7) . ?
C23 C28 1.374(7) . ?
C24 C25 1.400(7) . ?
C25 C26 1.377(8) . ?
C26 C27 1.370(9) . ?
C27 C28 1.399(8) . ?

loop_
_geom_torsion_atom_site_label_1
_geom_torsion_atom_site_label_2
_geom_torsion_atom_site_label_3
_geom_torsion_atom_site_label_4
_geom_torsion
_geom_torsion_site_symmetry_1
_geom_torsion_site_symmetry_2
_geom_torsion_site_symmetry_3
_geom_torsion_site_symmetry_4
_geom_torsion_publ_flag
Cu1 S1 C1 N1 179.0(3) . . . . ?
Cu1 S1 C1 C2 -3.7(4) . . . . ?
Cu2 S2 C15 N2 173.6(3) . . . . ?
Cu2 S2 C15 C16 -7.0(4) . . . . ?
S1 C1 C2 C3 -63.6(6) . . . . ?
S1 C1 C2 C7 114.1(4) . . . . ?
S2 C15 C16 C17 -63.4(6) . . . . ?
S2 C15 C16 C21 113.4(5) . . . . ?
N1 C1 C2 C3 113.9(5) . . . . ?
N1 C1 C2 C7 -68.4(6) . . . . ?
N1 C22 C23 C24 -36.9(6) . . . . ?
N1 C22 C23 C28 140.9(5) . . . . ?
N2 C8 C9 C10 141.7(5) . . . . ?
N2 C8 C9 C14 -38.2(7) . . . . ?
N2 C15 C16 C17 116.1(5) . . . . ?
N2 C15 C16 C21 -67.1(6) . . . . ?
C1 N1 C21 C16 73.3(6) . . . . ?
C1 N1 C21 C20 -112.2(5) . . . . ?
C1 N1 C22 C23 95.6(5) . . . . ?
C1 C2 C3 C4 178.1(4) . . . . ?
C1 C2 C7 N2 -1.8(7) . . . . ?
C1 C2 C7 C6 -176.4(4) . . . . ?
C2 C3 C4 C5 -1.4(8) . . . . ?
C3 C2 C7 N2 175.9(4) . . . . ?
C3 C2 C7 C6 1.3(7) . . . . ?
C3 C4 C5 C6 0.8(8) . . . . ?
C4 C5 C6 C7 0.9(8) . . . . ?
C5 C6 C7 N2 -176.6(4) . . . . ?
C5 C6 C7 C2 -1.9(7) . . . . ?
C7 N2 C8 C9 -84.8(5) . . . . ?
C7 N2 C15 S2 178.3(4) . . . . ?
C7 N2 C15 C16 -1.2(7) . . . . ?
C7 C2 C3 C4 0.4(7) . . . . ?
C8 N2 C7 C2 -105.4(5) . . . . ?
C8 N2 C7 C6 69.3(6) . . . . ?
C8 N2 C15 S2 -3.7(7) . . . . ?
C8 N2 C15 C16 176.9(4) . . . . ?
C8 C9 C10 C11 178.9(6) . . . . ?
C8 C9 C14 C13 -178.9(5) . . . . ?
C9 C10 C11 C12 -0.1(11) . . . . ?
C10 C9 C14 C13 1.2(9) . . . . ?
C10 C11 C12 C13 1.4(11) . . . . ?
C11 C12 C13 C14 -1.4(10) . . . . ?
C12 C13 C14 C9 0.1(9) . . . . ?
C14 C9 C10 C11 -1.2(9) . . . . ?
C15 N2 C7 C2 72.8(6) . . . . ?
C15 N2 C7 C6 -112.5(5) . . . . ?
C15 N2 C8 C9 97.0(5) . . . . ?
C15 C16 C17 C18 177.2(5) . . . . ?
C15 C16 C21 N1 -2.7(7) . . . . ?
C15 C16 C21 C20 -177.0(5) . . . . ?
C16 C17 C18 C19 -0.2(8) . . . . ?
C17 C16 C21 N1 174.1(4) . . . . ?
C17 C16 C21 C20 -0.2(7) . . . . ?
C17 C18 C19 C20 -0.2(9) . . . . ?
C18 C19 C20 C21 0.3(8) . . . . ?
C19 C20 C21 N1 -174.5(5) . . . . ?
C19 C20 C21 C16 -0.1(8) . . . . ?
C21 N1 C1 S1 176.4(3) . . . . ?
C21 N1 C1 C2 -1.0(7) . . . . ?
C21 N1 C22 C23 -85.1(5) . . . . ?
C21 C16 C17 C18 0.4(8) . . . . ?
C22 N1 C1 S1 -4.4(6) . . . . ?
C22 N1 C1 C2 178.1(4) . . . . ?
C22 N1 C21 C16 -105.9(5) . . . . ?
C22 N1 C21 C20 68.5(6) . . . . ?
C22 C23 C24 C25 -179.9(5) . . . . ?
C22 C23 C28 C27 -179.9(7) . . . . ?
C23 C24 C25 C26 -0.9(10) . . . . ?
C24 C23 C28 C27 -2.0(11) . . . . ?
C24 C25 C26 C27 -0.7(12) . . . . ?
C25 C26 C27 C28 1.0(14) . . . . ?
C26 C27 C28 C23 0.4(14) . . . . ?
C28 C23 C24 C25 2.3(9) . . . . ?

loop_
_smtbx_masks_void_nr
_smtbx_masks_void_average_x
_smtbx_masks_void_average_y
_smtbx_masks_void_average_z
_smtbx_masks_void_volume
_smtbx_masks_void_count_electrons
_smtbx_masks_void_content
1 0.046 0.177 0.817 7.3 0.4 ?
2 -0.250 0.250 -0.022 495.4 78.0 'C2 H3 N'
3 0.046 0.323 0.317 7.3 0.0 ?
4 -0.046 0.677 0.683 7.3 0.4 ?
5 0.250 0.750 -0.693 495.4 78.0 'C2 H3 N'
6 -0.046 0.823 0.183 7.3 0.4 ?
7 0.454 0.177 0.183 7.3 0.4 ?
8 0.454 0.323 0.683 7.3 0.4 ?
9 0.546 0.677 0.317 7.3 0.4 ?
10 0.546 0.823 0.817 7.3 0.0 ?
